data_7059202
loop_
_publ_author_name
'Fan, Xiao-Tian'
'Yang, Hua'
'Li, Da-Cheng'
'Tian, Hai-Quan'
'Cao, Fan'
'Dou, Jian-Min'

_publ_section_title
;
 Three new heterometallic ZnII--LnIII complexes with a windmill-like
 framework and field-induced SMM behavior
;
_journal_issue 6
_journal_name_full 'New Journal of Chemistry'
_journal_page_first 2555
_journal_page_last 2560
_journal_paper_doi 10.1039/C9NJ05796J
_journal_volume 44
_journal_year 2020
_chemical_formula_sum 'C48 H55 Dy3 N12 O41 Zn3'
_chemical_formula_weight 2139.65
_space_group_crystal_system triclinic
_space_group_IT_number 2
_space_group_name_Hall '-P 1'
_space_group_name_H-M_alt 'P -1'
_atom_sites_solution_hydrogens mixed
_audit_block_doi 10.5517/ccdc.csd.cc21cz9q
_audit_creation_method SHELXL-2014/7
_audit_update_record
;
2019-01-02 deposited with the CCDC.	2020-01-13 downloaded from the CCDC.
;
_cell_angle_alpha 87.765(3)
_cell_angle_beta 72.711(2)
_cell_angle_gamma 85.128(3)
_cell_formula_units_Z 2
_cell_length_a 15.0890(14)
_cell_length_b 16.3063(15)
_cell_length_c 19.7970(18)
_cell_measurement_reflns_used 1917
_cell_measurement_temperature 298(2)
_cell_measurement_theta_max 26.13
_cell_measurement_theta_min 2.46
_cell_volume 4633.6(7)
_computing_structure_refinement 'SHELXL-2014/7 (Sheldrick, 2014)'
_diffrn_ambient_temperature 298(2)
_diffrn_measured_fraction_theta_full 0.982
_diffrn_measured_fraction_theta_max 0.982
_diffrn_measurement_device_type 'CCD area detector'
_diffrn_measurement_method 'phi and omega scans'
_diffrn_radiation_type MoK\a
_diffrn_radiation_wavelength 0.71073
_diffrn_reflns_av_R_equivalents 0.0940
_diffrn_reflns_av_unetI/netI 0.2943
_diffrn_reflns_Laue_measured_fraction_full 0.982
_diffrn_reflns_Laue_measured_fraction_max 0.982
_diffrn_reflns_limit_h_max 17
_diffrn_reflns_limit_h_min -17
_diffrn_reflns_limit_k_max 16
_diffrn_reflns_limit_k_min -19
_diffrn_reflns_limit_l_max 23
_diffrn_reflns_limit_l_min -23
_diffrn_reflns_number 23576
_diffrn_reflns_point_group_measured_fraction_full 0.982
_diffrn_reflns_point_group_measured_fraction_max 0.982
_diffrn_reflns_theta_full 25.018
_diffrn_reflns_theta_max 25.018
_diffrn_reflns_theta_min 2.155
_exptl_absorpt_coefficient_mu 3.234
_exptl_absorpt_correction_T_max 0.5639
_exptl_absorpt_correction_T_min 0.3578
_exptl_absorpt_correction_type multi-scan
_exptl_absorpt_process_details sadabs
_exptl_crystal_colour yellow
_exptl_crystal_density_diffrn 1.534
_exptl_crystal_description block
_exptl_crystal_F_000 2086
_exptl_crystal_size_max 0.400
_exptl_crystal_size_mid 0.300
_exptl_crystal_size_min 0.200
_refine_diff_density_max 1.575
_refine_diff_density_min -0.967
_refine_diff_density_rms 0.208
_refine_ls_extinction_method none
_refine_ls_goodness_of_fit_ref 0.684
_refine_ls_hydrogen_treatment constr
_refine_ls_matrix_type full
_refine_ls_number_parameters 973
_refine_ls_number_reflns 16054
_refine_ls_number_restraints 58
_refine_ls_restrained_S_all 0.685
_refine_ls_R_factor_all 0.1768
_refine_ls_R_factor_gt 0.0688
_refine_ls_shift/su_max 0.002
_refine_ls_shift/su_mean 0.000
_refine_ls_structure_factor_coef Fsqd
_refine_ls_weighting_details 'w=1/[\s^2^(Fo^2^)+(0.1295P)^2^] where P=(Fo^2^+2Fc^2^)/3'
_refine_ls_weighting_scheme calc
_refine_ls_wR_factor_gt 0.1789
_refine_ls_wR_factor_ref 0.2243
_reflns_Friedel_coverage 0.000
_reflns_number_gt 5569
_reflns_number_total 16054
_reflns_threshold_expression 'I > 2\s(I)'
_cod_data_source_file c9nj05796j2.cif
_cod_data_source_block 181219e_sq
_cod_depositor_comments
;Adding full bibliography for 7059202--7059204.cif.

 Adding full bibliography for 7059202--7059204.cif.
;
_cod_database_code 7059202
_shelx_shelxl_version_number 2014/7
_shelx_space_group_comment
;
The symmetry employed for this shelxl refinement is uniquely defined
by the following loop, which should always be used as a source of
symmetry information in preference to the above space-group names.
They are only intended as comments.
;
_shelx_estimated_absorpt_t_min 0.358
_shelx_estimated_absorpt_t_max 0.564

loop_
_space_group_symop_operation_xyz
'x, y, z'
'-x, -y, -z'

loop_
_atom_site_label
_atom_site_type_symbol
_atom_site_fract_x
_atom_site_fract_y
_atom_site_fract_z
_atom_site_U_iso_or_equiv
_atom_site_adp_type
_atom_site_occupancy
_atom_site_site_symmetry_order
_atom_site_calc_flag
_atom_site_refinement_flags_posn
_atom_site_refinement_flags_adp
Zn1 Zn 0.15552(13) 0.73123(12) 0.24778(10) 0.0366(5) Uani 1 1 d . .
Zn2 Zn 0.47593(13) 0.65958(12) 0.19332(10) 0.0377(5) Uani 1 1 d . .
Zn3 Zn 0.29363(14) 0.69680(12) 0.42759(10) 0.0390(5) Uani 1 1 d . .
Dy1 Dy 0.65127(6) 0.72048(5) 0.04352(4) 0.0429(3) Uani 1 1 d . .
Dy2 Dy -0.02106(6) 0.87177(5) 0.21848(5) 0.0431(3) Uani 1 1 d . .
Dy3 Dy 0.34841(7) 0.77153(6) 0.57360(5) 0.0499(3) Uani 1 1 d . U
C1 C 0.4956(16) 0.6381(11) 0.6422(11) 0.076(7) Uani 1 1 d . .
H1A H 0.4727 0.6028 0.6825 0.114 Uiso 1 1 calc R U
H1B H 0.5007 0.6920 0.6579 0.114 Uiso 1 1 calc R U
H1C H 0.5557 0.6159 0.6142 0.114 Uiso 1 1 calc R U
C2 C 0.4084(12) 0.5708(12) 0.5794(10) 0.048(5) Uani 1 1 d . .
C3 C 0.4393(13) 0.4932(12) 0.5974(9) 0.049(5) Uani 1 1 d . U
H3A H 0.4793 0.4873 0.6254 0.059 Uiso 1 1 calc R U
C4 C 0.4111(14) 0.4257(13) 0.5740(10) 0.064(6) Uani 1 1 d . U
H4 H 0.4306 0.3735 0.5872 0.077 Uiso 1 1 calc R U
C5 C 0.3514(12) 0.4342(12) 0.5289(11) 0.059(6) Uani 1 1 d . .
H5 H 0.3339 0.3874 0.5124 0.071 Uiso 1 1 calc R U
C6 C 0.3193(11) 0.5128(10) 0.5096(8) 0.035(4) Uani 1 1 d . .
C7 C 0.3505(12) 0.5818(10) 0.5347(9) 0.043(5) Uani 1 1 d . .
C8 C 0.2615(13) 0.5160(12) 0.4634(9) 0.050(5) Uani 1 1 d . .
H8 H 0.2413 0.4670 0.4531 0.060 Uiso 1 1 calc R U
C9 C 0.3668(15) 0.9802(12) 0.5809(11) 0.074(6) Uani 1 1 d . U
H9A H 0.4262 1.0016 0.5593 0.110 Uiso 1 1 calc R U
H9B H 0.3656 0.9562 0.6263 0.110 Uiso 1 1 calc R U
H9C H 0.3186 1.0240 0.5870 0.110 Uiso 1 1 calc R U
C10 C 0.3200(11) 0.9447(11) 0.4798(9) 0.040(4) Uani 1 1 d . .
C11 C 0.3224(14) 1.0246(11) 0.4493(11) 0.061(6) Uani 1 1 d . U
H11 H 0.3468 1.0664 0.4672 0.073 Uiso 1 1 calc R U
C12 C 0.2897(15) 1.0387(11) 0.3950(10) 0.060(6) Uani 1 1 d . U
H12 H 0.2940 1.0909 0.3741 0.073 Uiso 1 1 calc R U
C13 C 0.2502(13) 0.9822(10) 0.3678(10) 0.053(5) Uani 1 1 d . .
H13 H 0.2243 0.9971 0.3315 0.063 Uiso 1 1 calc R U
C14 C 0.2479(12) 0.8989(11) 0.3948(8) 0.044(5) Uani 1 1 d D .
C15 C 0.2865(12) 0.8804(11) 0.4507(9) 0.043(5) Uani 1 1 d . .
C16 C 0.2040(12) 0.8397(11) 0.3678(9) 0.050(5) Uani 1 1 d D .
H16 H 0.1687 0.8603 0.3388 0.060 Uiso 1 1 calc R U
C17 C 0.0081(13) 1.0828(11) 0.2414(11) 0.066(6) Uani 1 1 d . .
H17A H 0.0268 1.1072 0.2778 0.099 Uiso 1 1 calc R U
H17B H -0.0580 1.0785 0.2570 0.099 Uiso 1 1 calc R U
H17C H 0.0241 1.1166 0.1993 0.099 Uiso 1 1 calc R U
C18 C 0.1528(13) 0.9880(12) 0.2080(10) 0.052(5) Uani 1 1 d . .
C19 C 0.2084(15) 1.0613(11) 0.1933(9) 0.055(5) Uani 1 1 d . .
H19 H 0.1816 1.1151 0.1968 0.066 Uiso 1 1 calc R U
C20 C 0.3063(15) 1.0414(14) 0.1735(11) 0.072(6) Uani 1 1 d . U
H20 H 0.3462 1.0836 0.1635 0.086 Uiso 1 1 calc R U
C21 C 0.3435(14) 0.9604(12) 0.1686(10) 0.058(5) Uani 1 1 d . U
H21 H 0.4079 0.9498 0.1546 0.069 Uiso 1 1 calc R U
C22 C 0.2863(12) 0.8928(11) 0.1845(9) 0.040(4) Uani 1 1 d . .
C23 C 0.1896(11) 0.9082(12) 0.2034(8) 0.040(5) Uani 1 1 d . .
C24 C 0.3332(13) 0.8144(11) 0.1753(9) 0.044(5) Uani 1 1 d . .
H24 H 0.3973 0.8114 0.1547 0.052 Uiso 1 1 calc R U
C25 C -0.2515(12) 0.8158(12) 0.2838(11) 0.068(6) Uani 1 1 d . .
H25A H -0.2713 0.7855 0.2509 0.101 Uiso 1 1 calc R U
H25B H -0.2545 0.8734 0.2718 0.101 Uiso 1 1 calc R U
H25C H -0.2915 0.8072 0.3308 0.101 Uiso 1 1 calc R U
C26 C -0.1364(14) 0.6999(12) 0.2858(10) 0.054(5) Uani 1 1 d . .
C27 C -0.2009(15) 0.6424(14) 0.3074(11) 0.072(6) Uani 1 1 d . .
H27 H -0.2641 0.6587 0.3228 0.086 Uiso 1 1 calc R U
C28 C -0.1709(16) 0.5609(13) 0.3062(11) 0.069(6) Uani 1 1 d . .
H28 H -0.2143 0.5215 0.3172 0.083 Uiso 1 1 calc R U
C29 C -0.0764(14) 0.5359(13) 0.2886(12) 0.073(7) Uani 1 1 d . .
H29 H -0.0571 0.4805 0.2914 0.088 Uiso 1 1 calc R U
C30 C -0.0106(12) 0.5941(12) 0.2666(9) 0.047(5) Uani 1 1 d . .
C31 C -0.0398(12) 0.6788(12) 0.2656(9) 0.045(5) Uani 1 1 d . .
C32 C 0.0843(12) 0.5630(10) 0.2469(9) 0.040(4) Uani 1 1 d . .
H32 H 0.0954 0.5061 0.2448 0.048 Uiso 1 1 calc R U
C33 C 0.7044(15) 0.5972(12) -0.1058(9) 0.069(6) Uani 1 1 d . .
H33A H 0.7636 0.5676 -0.1104 0.103 Uiso 1 1 calc R U
H33B H 0.7138 0.6513 -0.1262 0.103 Uiso 1 1 calc R U
H33C H 0.6703 0.5683 -0.1300 0.103 Uiso 1 1 calc R U
C34 C 0.6236(11) 0.5322(11) 0.0007(9) 0.039(4) Uani 1 1 d . .
C35 C 0.6378(12) 0.4577(12) -0.0305(11) 0.053(5) Uani 1 1 d . .
H35 H 0.6691 0.4522 -0.0784 0.064 Uiso 1 1 calc R U
C36 C 0.6035(14) 0.3881(12) 0.0119(12) 0.067(6) Uani 1 1 d . .
H36 H 0.6161 0.3365 -0.0087 0.081 Uiso 1 1 calc R U
C37 C 0.5556(13) 0.3935(12) 0.0778(10) 0.056(5) Uani 1 1 d . .
H37 H 0.5314 0.3473 0.1032 0.067 Uiso 1 1 calc R U
C38 C 0.5409(13) 0.4708(11) 0.1103(10) 0.047(5) Uani 1 1 d . .
C39 C 0.5749(10) 0.5422(10) 0.0727(9) 0.030(4) Uani 1 1 d . .
C40 C 0.4828(12) 0.4745(12) 0.1869(10) 0.049(5) Uani 1 1 d . .
H40 H 0.4602 0.4255 0.2081 0.059 Uiso 1 1 calc R U
C41 C 0.6734(17) 0.9376(12) 0.0223(11) 0.088(8) Uani 1 1 d . .
H41A H 0.6185 0.9711 0.0209 0.132 Uiso 1 1 calc R U
H41B H 0.7056 0.9175 -0.0242 0.132 Uiso 1 1 calc R U
H41C H 0.7135 0.9699 0.0382 0.132 Uiso 1 1 calc R U
C42 C 0.6045(13) 0.8887(12) 0.1449(11) 0.056(5) Uani 1 1 d . .
C43 C 0.6089(13) 0.9644(11) 0.1763(13) 0.064(6) Uani 1 1 d . .
H43 H 0.6441 1.0046 0.1491 0.077 Uiso 1 1 calc R U
C44 C 0.5621(16) 0.9792(14) 0.2459(11) 0.074(7) Uani 1 1 d . .
H44 H 0.5564 1.0314 0.2648 0.089 Uiso 1 1 calc R U
C45 C 0.5270(13) 0.9191(11) 0.2832(10) 0.051(5) Uani 1 1 d . U
H45 H 0.5046 0.9265 0.3318 0.062 Uiso 1 1 calc R U
C46 C 0.5187(12) 0.8426(11) 0.2581(9) 0.043(4) Uani 1 1 d . .
C47 C 0.5626(11) 0.8252(10) 0.1875(9) 0.035(4) Uani 1 1 d . .
C48 C 0.4706(12) 0.7775(12) 0.3084(9) 0.049(5) Uani 1 1 d . .
H48 H 0.4520 0.7907 0.3561 0.059 Uiso 1 1 calc R U
N1 N 0.2949(10) 0.7459(9) 0.1929(7) 0.041(4) Uani 1 1 d . .
N2 N 0.1563(10) 0.6042(8) 0.2319(7) 0.041(4) Uani 1 1 d . .
N3 N 0.4619(9) 0.5381(9) 0.2253(8) 0.042(4) Uani 1 1 d . .
N4 N 0.4519(10) 0.7057(10) 0.2936(8) 0.046(4) Uani 1 1 d . .
N5 N 0.2361(10) 0.5831(9) 0.4357(7) 0.042(4) Uani 1 1 d . .
N6 N 0.2064(9) 0.7623(10) 0.3781(7) 0.042(4) Uani 1 1 d . .
N7 N 0.8049(13) 0.6548(12) 0.0954(9) 0.064(5) Uani 1 1 d . U
N8 N 0.5302(14) 0.8009(10) -0.0351(11) 0.065(5) Uani 1 1 d . U
N9 N -0.1020(12) 0.9289(11) 0.3631(11) 0.069(5) Uani 1 1 d . .
N10 N 0.1661(10) 0.7426(10) 0.6681(10) 0.081(4) Uani 1 1 d D U
N11 N 0.5462(17) 0.7939(10) 0.5002(11) 0.068(5) Uani 1 1 d . .
N12 N 0.9159(17) 0.9076(17) 0.9839(14) 0.105(9) Uani 1 1 d . .
O1 O 0.6536(9) 0.6034(7) -0.0334(6) 0.051(3) Uani 1 1 d . .
O2 O 0.5651(7) 0.6159(7) 0.1006(6) 0.044(3) Uani 1 1 d . .
O3 O 0.4091(8) 0.5214(8) 0.2938(6) 0.056(3) Uani 1 1 d . .
H3 H 0.3655 0.5566 0.3060 0.085 Uiso 1 1 calc R U
O4 O 0.6464(8) 0.8660(8) 0.0725(7) 0.057(3) Uani 1 1 d . .
O5 O 0.5628(8) 0.7518(7) 0.1555(6) 0.044(3) Uani 1 1 d . .
O6 O 0.4044(9) 0.6578(7) 0.3486(6) 0.055(3) Uani 1 1 d . .
O7 O -0.1565(7) 0.7876(8) 0.2804(6) 0.055(3) Uani 1 1 d . .
O8 O 0.0202(7) 0.7382(7) 0.2449(6) 0.038(3) Uani 1 1 d . .
O9 O 0.2389(9) 0.5581(8) 0.2152(7) 0.061(4) Uani 1 1 d . .
H9 H 0.2742 0.5777 0.2337 0.092 Uiso 1 1 calc R U
O10 O 0.0553(8) 1.0016(8) 0.2263(6) 0.053(3) Uani 1 1 d . .
O11 O 0.1303(7) 0.8504(7) 0.2177(5) 0.035(3) Uani 1 1 d . .
O12 O 0.3489(8) 0.6733(7) 0.1800(6) 0.044(3) Uani 1 1 d . .
O13 O 0.4323(9) 0.6435(8) 0.6004(7) 0.059(4) Uani 1 1 d . .
O14 O 0.3273(9) 0.6574(7) 0.5173(6) 0.055(4) Uani 1 1 d . .
O15 O 0.1734(9) 0.5697(9) 0.3983(7) 0.065(4) Uani 1 1 d . .
H15 H 0.1978 0.5781 0.3560 0.097 Uiso 1 1 calc R U
O16 O 0.3521(9) 0.9188(7) 0.5369(6) 0.057(4) Uani 1 1 d . .
O17 O 0.2899(8) 0.8047(7) 0.4788(6) 0.046(3) Uani 1 1 d . .
O18 O 0.1567(8) 0.7147(7) 0.3476(6) 0.042(3) Uani 1 1 d . .
O19 O 0.7696(9) 0.6108(8) 0.0605(8) 0.064(4) Uani 1 1 d . .
O20 O 0.7663(9) 0.7274(9) 0.1099(7) 0.064(4) Uani 1 1 d . U
O21 O 0.8730(10) 0.6314(9) 0.1141(8) 0.085(5) Uani 1 1 d . .
O22 O 0.6193(12) 0.7851(9) -0.0619(8) 0.083(5) Uani 1 1 d . .
O23 O 0.4816(13) 0.8324(12) -0.0663(10) 0.127(8) Uani 1 1 d . .
O24 O 0.5003(9) 0.7732(9) 0.0278(8) 0.067(4) Uani 1 1 d . U
O25 O -0.1343(9) 0.9532(8) 0.3117(7) 0.064(4) Uani 1 1 d . .
O26 O -0.0308(10) 0.8802(8) 0.3465(7) 0.067(4) Uani 1 1 d . .
O27 O -0.1357(13) 0.9569(11) 0.4216(8) 0.113(7) Uani 1 1 d . .
O28 O 0.1880(11) 0.8066(9) 0.6347(8) 0.093(4) Uani 1 1 d D U
O29 O 0.2393(9) 0.6919(8) 0.6640(7) 0.072(4) Uani 1 1 d D U
O30 O 0.0895(12) 0.7295(16) 0.7086(10) 0.175(11) Uani 1 1 d D .
O31 O 0.5083(10) 0.8108(8) 0.5646(9) 0.071(4) Uani 1 1 d . .
O32 O 0.4930(10) 0.7690(8) 0.4684(7) 0.067(4) Uani 1 1 d . .
O33 O 0.6270(12) 0.7966(10) 0.4712(9) 0.090(5) Uani 1 1 d . .
O34 O -0.1185(10) 0.9676(9) 0.1700(8) 0.091(5) Uani 1 1 d . .
H34A H -0.1660 0.9851 0.2029 0.137 Uiso 1 1 d R U
H34C H -0.1358 0.9428 0.1397 0.137 Uiso 1 1 d R U
O35 O -0.0578(9) 0.7889(7) 0.1337(6) 0.061(4) Uani 1 1 d . .
H35A H -0.1011 0.8142 0.1200 0.091 Uiso 1 1 d R U
H35B H -0.0097 0.7805 0.0985 0.091 Uiso 1 1 d R U
O36 O 0.0712(8) 0.9051(8) 0.0991(6) 0.067(4) Uani 1 1 d . .
H36A H 0.0397 0.9404 0.0811 0.101 Uiso 1 1 d R U
H36B H 0.1208 0.9252 0.1005 0.101 Uiso 1 1 d R U
O37 O 0.7969(9) 0.7505(8) -0.0411(6) 0.068(4) Uani 1 1 d . .
H37A H 0.7860 0.7713 -0.0781 0.102 Uiso 1 1 d R U
H37B H 0.8237 0.7845 -0.0238 0.102 Uiso 1 1 d R U
O38 O 0.3539(12) 0.8107(10) 0.6869(7) 0.103(6) Uani 1 1 d . .
H38A H 0.4064 0.8298 0.6815 0.155 Uiso 1 1 d R U
H38B H 0.3106 0.8480 0.7033 0.155 Uiso 1 1 d R U
O39 O 0.9163(12) 0.8332(14) 1.0061(9) 0.118(7) Uani 1 1 d . .
O40 O 0.9095(18) 0.9245(12) 0.9277(10) 0.148(9) Uani 1 1 d . .
O41 O 0.907(2) 0.9666(15) 1.0270(12) 0.181(13) Uani 1 1 d . .

loop_
_atom_site_aniso_label
_atom_site_aniso_U_11
_atom_site_aniso_U_22
_atom_site_aniso_U_33
_atom_site_aniso_U_23
_atom_site_aniso_U_13
_atom_site_aniso_U_12
Zn1 0.0331(12) 0.0375(12) 0.0406(12) -0.0012(9) -0.0130(10) -0.0017(9)
Zn2 0.0349(12) 0.0362(12) 0.0402(12) -0.0039(9) -0.0081(10) -0.0028(9)
Zn3 0.0424(13) 0.0416(13) 0.0345(12) -0.0021(9) -0.0124(10) -0.0068(9)
Dy1 0.0392(5) 0.0456(6) 0.0412(5) -0.0041(4) -0.0058(4) -0.0085(4)
Dy2 0.0358(5) 0.0468(6) 0.0478(6) 0.0009(4) -0.0152(4) -0.0004(4)
Dy3 0.0639(7) 0.0525(6) 0.0399(5) -0.0035(4) -0.0251(5) -0.0049(5)
C1 0.13(2) 0.035(13) 0.087(17) 0.016(11) -0.062(16) -0.015(12)
C2 0.035(11) 0.050(13) 0.051(12) 0.022(10) -0.002(9) -0.004(9)
C3 0.052(13) 0.057(13) 0.035(11) 0.000(9) -0.012(9) 0.010(10)
C4 0.063(15) 0.070(15) 0.060(14) 0.005(11) -0.024(12) 0.014(11)
C5 0.026(11) 0.058(14) 0.085(16) 0.002(11) -0.003(11) -0.007(9)
C6 0.041(11) 0.032(11) 0.025(9) 0.008(7) -0.001(8) -0.010(8)
C7 0.048(12) 0.027(11) 0.046(11) -0.001(8) -0.006(9) 0.015(9)
C8 0.056(13) 0.054(13) 0.044(12) -0.002(10) -0.021(10) -0.010(10)
C9 0.107(15) 0.057(12) 0.074(13) -0.020(10) -0.050(11) -0.004(11)
C10 0.039(11) 0.047(12) 0.033(10) 0.003(8) -0.008(8) -0.018(9)
C11 0.089(17) 0.030(12) 0.075(15) 0.000(10) -0.037(13) -0.026(10)
C12 0.096(17) 0.033(12) 0.061(14) 0.024(10) -0.032(12) -0.033(11)
C13 0.075(15) 0.019(11) 0.065(13) -0.001(9) -0.025(11) 0.008(9)
C14 0.042(11) 0.062(14) 0.028(10) -0.001(9) -0.012(9) -0.002(9)
C15 0.049(12) 0.040(12) 0.038(11) 0.001(9) -0.006(9) -0.017(9)
C16 0.048(12) 0.038(12) 0.055(13) 0.011(10) -0.009(10) 0.008(9)
C17 0.051(14) 0.046(13) 0.111(19) -0.013(12) -0.040(13) 0.003(10)
C18 0.041(12) 0.063(15) 0.054(13) -0.002(10) -0.021(10) 0.006(10)
C19 0.082(16) 0.038(12) 0.041(12) 0.025(9) -0.015(11) -0.012(11)
C20 0.052(15) 0.082(15) 0.072(16) 0.020(12) -0.003(12) -0.027(11)
C21 0.049(9) 0.056(9) 0.065(9) 0.011(7) -0.011(7) -0.015(7)
C22 0.039(11) 0.045(12) 0.038(11) 0.011(8) -0.013(9) -0.012(9)
C23 0.024(10) 0.074(14) 0.016(9) 0.010(8) 0.001(7) 0.002(10)
C24 0.054(13) 0.038(12) 0.038(11) -0.002(9) -0.010(9) -0.014(10)
C25 0.035(12) 0.067(15) 0.091(17) 0.000(12) -0.006(11) 0.000(10)
C26 0.053(14) 0.045(13) 0.058(13) 0.012(10) -0.009(11) -0.014(10)
C27 0.047(14) 0.075(18) 0.083(17) 0.010(13) -0.002(12) -0.017(12)
C28 0.077(18) 0.055(16) 0.079(17) 0.006(12) -0.021(14) -0.032(13)
C29 0.039(14) 0.055(15) 0.12(2) 0.015(13) -0.013(13) -0.018(11)
C30 0.029(11) 0.074(15) 0.037(11) 0.016(10) -0.010(9) -0.006(10)
C31 0.037(12) 0.057(14) 0.044(12) 0.006(9) -0.015(9) -0.021(10)
C32 0.040(11) 0.014(9) 0.069(13) 0.001(8) -0.020(10) -0.004(8)
C33 0.085(17) 0.067(15) 0.040(13) -0.007(10) 0.008(12) -0.013(12)
C34 0.035(11) 0.049(13) 0.031(10) -0.015(9) -0.002(8) -0.008(9)
C35 0.039(12) 0.060(14) 0.062(14) -0.018(11) -0.020(10) 0.018(10)
C36 0.070(16) 0.042(14) 0.079(17) -0.019(12) -0.003(13) -0.004(11)
C37 0.059(14) 0.056(14) 0.038(12) 0.014(10) 0.007(10) -0.017(10)
C38 0.056(13) 0.032(12) 0.055(13) 0.013(9) -0.021(10) -0.003(9)
C39 0.017(9) 0.029(10) 0.050(11) -0.015(8) -0.019(8) 0.003(7)
C40 0.034(11) 0.073(15) 0.048(12) 0.012(11) -0.024(10) -0.015(10)
C41 0.12(2) 0.050(14) 0.069(16) 0.031(12) 0.002(15) -0.025(14)
C42 0.054(13) 0.060(14) 0.064(15) 0.004(11) -0.027(11) -0.032(11)
C43 0.054(14) 0.034(12) 0.11(2) 0.014(12) -0.030(13) -0.029(10)
C44 0.101(19) 0.072(17) 0.049(14) -0.022(12) -0.006(13) -0.048(14)
C45 0.065(9) 0.039(8) 0.050(8) -0.016(7) -0.012(7) -0.015(7)
C46 0.046(12) 0.047(12) 0.039(11) 0.002(9) -0.012(9) -0.016(9)
C47 0.023(9) 0.042(11) 0.042(11) 0.008(9) -0.014(8) -0.011(8)
C48 0.049(12) 0.066(14) 0.033(11) -0.014(10) -0.021(9) 0.029(10)
N1 0.050(10) 0.046(10) 0.034(8) -0.015(7) -0.026(7) 0.014(8)
N2 0.038(9) 0.043(10) 0.042(9) -0.008(7) -0.011(7) -0.006(8)
N3 0.034(9) 0.048(10) 0.037(9) -0.004(7) 0.002(7) -0.003(7)
N4 0.037(9) 0.048(11) 0.057(11) -0.003(8) -0.015(8) -0.004(8)
N5 0.047(10) 0.041(10) 0.042(9) -0.003(7) -0.018(8) -0.012(7)
N6 0.033(9) 0.060(11) 0.037(9) 0.009(7) -0.013(7) -0.020(8)
N7 0.055(13) 0.068(13) 0.066(13) 0.004(10) -0.014(10) -0.007(10)
N8 0.064(14) 0.042(11) 0.078(13) 0.013(10) -0.005(12) -0.008(9)
N9 0.052(12) 0.072(14) 0.072(15) -0.003(11) -0.007(11) 0.011(10)
N10 0.084(6) 0.074(6) 0.075(6) 0.010(5) -0.010(5) 0.001(5)
N11 0.097(18) 0.044(12) 0.065(15) -0.001(10) -0.028(14) -0.005(11)
N12 0.14(2) 0.11(2) 0.10(2) 0.086(17) -0.090(17) -0.073(17)
O1 0.069(9) 0.023(7) 0.056(9) -0.002(6) -0.010(7) -0.011(6)
O2 0.040(7) 0.040(8) 0.047(8) -0.014(6) -0.007(6) 0.008(6)
O3 0.035(8) 0.077(10) 0.048(8) 0.011(7) -0.002(6) 0.007(6)
O4 0.045(8) 0.065(9) 0.053(9) 0.014(7) 0.001(7) -0.017(7)
O5 0.048(8) 0.037(7) 0.049(8) -0.004(6) -0.017(6) -0.003(6)
O6 0.066(9) 0.044(8) 0.046(8) 0.015(6) -0.003(7) -0.004(6)
O7 0.019(7) 0.081(10) 0.059(9) 0.006(7) -0.002(6) -0.004(6)
O8 0.025(6) 0.047(8) 0.049(7) -0.003(6) -0.018(6) -0.013(5)
O9 0.048(9) 0.057(9) 0.077(10) -0.025(7) -0.013(8) -0.001(7)
O10 0.038(8) 0.069(9) 0.052(8) 0.001(6) -0.015(6) 0.004(6)
O11 0.022(6) 0.043(7) 0.040(7) 0.003(5) -0.007(5) -0.013(5)
O12 0.038(7) 0.048(8) 0.045(7) -0.006(6) -0.008(6) -0.003(6)
O13 0.057(9) 0.071(10) 0.063(9) 0.010(7) -0.034(8) -0.031(7)
O14 0.089(10) 0.053(9) 0.035(7) -0.004(6) -0.037(7) -0.002(7)
O15 0.072(10) 0.068(10) 0.073(10) 0.008(8) -0.047(9) -0.023(8)
O16 0.080(10) 0.055(9) 0.050(8) -0.008(6) -0.039(8) -0.001(7)
O17 0.077(9) 0.036(8) 0.043(7) -0.007(6) -0.042(7) -0.007(6)
O18 0.044(7) 0.047(8) 0.038(7) -0.003(5) -0.013(6) -0.022(6)
O19 0.058(9) 0.053(9) 0.087(11) -0.006(8) -0.033(8) 0.002(7)
O20 0.062(10) 0.075(10) 0.059(9) -0.023(8) -0.022(8) 0.000(8)
O21 0.059(10) 0.101(13) 0.109(13) -0.013(9) -0.049(10) 0.016(9)
O22 0.087(13) 0.095(12) 0.063(10) 0.012(8) -0.019(9) -0.002(10)
O23 0.095(15) 0.158(19) 0.135(18) 0.064(14) -0.056(13) 0.009(12)
O24 0.051(9) 0.080(11) 0.078(10) 0.001(8) -0.027(8) -0.024(7)
O25 0.062(10) 0.065(10) 0.056(9) 0.002(7) -0.005(8) 0.004(7)
O26 0.083(11) 0.067(10) 0.050(9) -0.015(7) -0.023(8) 0.022(8)
O27 0.143(17) 0.137(16) 0.043(10) -0.036(10) -0.012(11) 0.043(12)
O28 0.091(6) 0.091(6) 0.084(6) 0.009(5) -0.009(5) 0.008(5)
O29 0.079(10) 0.058(9) 0.067(10) 0.008(7) -0.006(8) 0.006(7)
O30 0.072(14) 0.34(3) 0.073(14) 0.038(16) 0.024(11) 0.015(16)
O31 0.073(11) 0.071(11) 0.087(12) 0.001(9) -0.048(10) -0.017(8)
O32 0.077(11) 0.070(10) 0.052(9) -0.007(7) -0.018(8) -0.003(8)
O33 0.065(12) 0.106(14) 0.089(13) -0.004(10) -0.003(10) -0.028(10)
O34 0.094(12) 0.113(13) 0.078(11) -0.017(9) -0.050(10) 0.031(10)
O35 0.055(9) 0.073(10) 0.055(9) -0.006(7) -0.016(7) -0.011(7)
O36 0.051(9) 0.103(12) 0.058(9) 0.014(8) -0.029(7) -0.027(8)
O37 0.063(10) 0.084(11) 0.054(9) -0.002(7) -0.006(7) -0.029(8)
O38 0.130(15) 0.118(14) 0.076(11) -0.048(10) -0.044(11) -0.018(11)
O39 0.126(16) 0.17(2) 0.094(14) 0.043(13) -0.083(13) -0.056(14)
O40 0.27(3) 0.118(17) 0.072(13) 0.029(11) -0.068(16) -0.025(16)
O41 0.34(4) 0.14(2) 0.13(2) 0.077(15) -0.16(2) -0.12(2)

loop_
_atom_type_symbol
_atom_type_description
_atom_type_scat_dispersion_real
_atom_type_scat_dispersion_imag
_atom_type_scat_source
C C 0.0033 0.0016 'International Tables Vol C Tables 4.2.6.8 and 6.1.1.4'
H H 0.0000 0.0000 'International Tables Vol C Tables 4.2.6.8 and 6.1.1.4'
N N 0.0061 0.0033 'International Tables Vol C Tables 4.2.6.8 and 6.1.1.4'
O O 0.0106 0.0060 'International Tables Vol C Tables 4.2.6.8 and 6.1.1.4'
Zn Zn 0.2839 1.4301 'International Tables Vol C Tables 4.2.6.8 and 6.1.1.4'
Dy Dy -0.1892 4.4098 'International Tables Vol C Tables 4.2.6.8 and 6.1.1.4'

loop_
_geom_angle_atom_site_label_1
_geom_angle_atom_site_label_2
_geom_angle_atom_site_label_3
_geom_angle
O18 Zn1 O11 115.7(4)
O18 Zn1 O8 108.9(4)
O11 Zn1 O8 75.5(4)
O18 Zn1 N1 103.4(5)
O11 Zn1 N1 85.8(5)
O8 Zn1 N1 147.3(5)
O18 Zn1 N2 93.0(5)
O11 Zn1 N2 149.5(5)
O8 Zn1 N2 85.8(5)
N1 Zn1 N2 98.0(6)
O18 Zn1 Dy2 116.5(3)
O11 Zn1 Dy2 37.5(3)
O8 Zn1 Dy2 38.2(3)
N1 Zn1 Dy2 119.9(4)
N2 Zn1 Dy2 121.2(4)
O12 Zn2 O2 106.8(4)
O12 Zn2 O5 117.5(5)
O2 Zn2 O5 75.3(5)
O12 Zn2 N3 92.8(5)
O2 Zn2 N3 86.7(5)
O5 Zn2 N3 148.0(5)
O12 Zn2 N4 102.3(5)
O2 Zn2 N4 150.6(5)
O5 Zn2 N4 87.9(5)
N3 Zn2 N4 95.9(6)
O12 Zn2 Dy1 112.8(3)
O2 Zn2 Dy1 38.1(3)
O5 Zn2 Dy1 37.9(3)
N3 Zn2 Dy1 122.8(4)
N4 Zn2 Dy1 124.3(4)
O6 Zn3 O17 121.6(5)
O6 Zn3 O14 104.1(5)
O17 Zn3 O14 77.1(4)
O6 Zn3 N6 104.6(5)
O17 Zn3 N6 85.2(5)
O14 Zn3 N6 151.1(5)
O6 Zn3 N5 92.0(5)
O17 Zn3 N5 144.5(5)
O14 Zn3 N5 84.2(5)
N6 Zn3 N5 98.0(6)
O6 Zn3 Dy3 114.2(4)
O17 Zn3 Dy3 39.3(3)
O14 Zn3 Dy3 38.4(3)
N6 Zn3 Dy3 123.1(4)
N5 Zn3 Dy3 119.6(4)
O5 Dy1 O2 66.5(4)
O5 Dy1 O37 140.6(4)
O2 Dy1 O37 143.7(4)
O5 Dy1 O4 66.2(4)
O2 Dy1 O4 131.8(4)
O37 Dy1 O4 82.7(4)
O5 Dy1 O22 122.8(5)
O2 Dy1 O22 119.3(5)
O37 Dy1 O22 71.3(5)
O4 Dy1 O22 80.1(5)
O5 Dy1 O24 76.8(4)
O2 Dy1 O24 81.9(4)
O37 Dy1 O24 121.7(5)
O4 Dy1 O24 78.8(4)
O22 Dy1 O24 51.3(5)
O5 Dy1 O1 131.7(4)
O2 Dy1 O1 65.9(4)
O37 Dy1 O1 85.9(4)
O4 Dy1 O1 155.4(4)
O22 Dy1 O1 75.6(5)
O24 Dy1 O1 88.8(4)
O5 Dy1 O20 75.9(4)
O2 Dy1 O20 102.6(4)
O37 Dy1 O20 72.7(4)
O4 Dy1 O20 74.4(4)
O22 Dy1 O20 138.0(5)
O24 Dy1 O20 147.6(4)
O1 Dy1 O20 122.6(4)
O5 Dy1 O19 104.0(4)
O2 Dy1 O19 75.7(4)
O37 Dy1 O19 73.8(5)
O4 Dy1 O19 125.0(4)
O22 Dy1 O19 133.2(5)
O24 Dy1 O19 154.8(5)
O1 Dy1 O19 71.8(4)
O20 Dy1 O19 51.4(4)
O5 Dy1 N7 90.8(4)
O2 Dy1 N7 89.8(4)
O37 Dy1 N7 70.4(5)
O4 Dy1 N7 99.7(5)
O22 Dy1 N7 141.4(5)
O24 Dy1 N7 167.1(5)
O1 Dy1 N7 96.9(5)
O20 Dy1 N7 25.8(4)
O19 Dy1 N7 25.6(4)
O5 Dy1 N8 99.3(5)
O2 Dy1 N8 101.6(4)
O37 Dy1 N8 96.7(5)
O4 Dy1 N8 77.2(4)
O22 Dy1 N8 26.0(5)
O24 Dy1 N8 25.4(4)
O1 Dy1 N8 82.5(4)
O20 Dy1 N8 150.7(5)
O19 Dy1 N8 152.9(5)
N7 Dy1 N8 167.1(5)
O5 Dy1 Zn2 33.6(3)
O2 Dy1 Zn2 33.4(3)
O37 Dy1 Zn2 165.4(3)
O4 Dy1 Zn2 98.4(3)
O22 Dy1 Zn2 123.3(4)
O24 Dy1 Zn2 72.6(4)
O1 Dy1 Zn2 98.1(3)
O20 Dy1 Zn2 93.4(3)
O19 Dy1 Zn2 94.0(3)
N7 Dy1 Zn2 95.1(3)
N8 Dy1 Zn2 97.8(4)
O11 Dy2 O8 66.6(4)
O11 Dy2 O35 112.8(4)
O8 Dy2 O35 74.6(4)
O11 Dy2 O34 139.2(5)
O8 Dy2 O34 148.9(4)
O35 Dy2 O34 77.6(5)
O11 Dy2 O36 74.1(4)
O8 Dy2 O36 108.7(4)
O35 Dy2 O36 69.4(4)
O34 Dy2 O36 73.6(5)
O11 Dy2 O25 120.7(4)
O8 Dy2 O25 118.2(4)
O35 Dy2 O25 125.7(5)
O34 Dy2 O25 68.6(5)
O36 Dy2 O25 132.9(5)
O11 Dy2 O26 76.8(4)
O8 Dy2 O26 77.9(4)
O35 Dy2 O26 143.3(4)
O34 Dy2 O26 119.2(4)
O36 Dy2 O26 144.0(4)
O25 Dy2 O26 51.2(4)
O11 Dy2 O10 65.7(4)
O8 Dy2 O10 129.3(4)
O35 Dy2 O10 141.1(4)
O34 Dy2 O10 81.7(4)
O36 Dy2 O10 73.3(4)
O25 Dy2 O10 74.4(4)
O26 Dy2 O10 75.6(4)
O11 Dy2 O7 128.5(4)
O8 Dy2 O7 65.2(4)
O35 Dy2 O7 70.2(4)
O34 Dy2 O7 92.3(5)
O36 Dy2 O7 139.1(4)
O25 Dy2 O7 70.1(4)
O26 Dy2 O7 76.4(4)
O10 Dy2 O7 143.7(4)
O11 Dy2 N9 98.9(4)
O8 Dy2 N9 97.7(5)
O35 Dy2 N9 139.8(5)
O34 Dy2 N9 94.4(5)
O36 Dy2 N9 146.3(5)
O25 Dy2 N9 26.0(4)
O26 Dy2 N9 25.2(4)
O10 Dy2 N9 73.9(5)
O7 Dy2 N9 70.9(5)
O11 Dy2 Zn1 33.2(3)
O8 Dy2 Zn1 33.5(3)
O35 Dy2 Zn1 95.8(3)
O34 Dy2 Zn1 166.5(4)
O36 Dy2 Zn1 93.1(3)
O25 Dy2 Zn1 124.1(3)
O26 Dy2 Zn1 73.0(3)
O10 Dy2 Zn1 97.0(3)
O7 Dy2 Zn1 96.6(3)
N9 Dy2 Zn1 98.1(4)
O14 Dy3 O17 67.2(4)
O14 Dy3 O38 139.7(5)
O17 Dy3 O38 146.3(5)
O14 Dy3 O28 97.3(5)
O17 Dy3 O28 79.2(5)
O38 Dy3 O28 77.4(6)
O14 Dy3 O29 74.1(4)
O17 Dy3 O29 110.5(5)
O38 Dy3 O29 71.8(5)
O28 Dy3 O29 51.1(4)
O14 Dy3 O13 65.8(4)
O17 Dy3 O13 130.2(4)
O38 Dy3 O13 83.1(5)
O28 Dy3 O13 122.1(5)
O29 Dy3 O13 71.0(4)
O14 Dy3 O16 131.1(4)
O17 Dy3 O16 65.4(4)
O38 Dy3 O16 88.6(5)
O28 Dy3 O16 85.1(5)
O29 Dy3 O16 134.4(4)
O13 Dy3 O16 148.6(4)
O14 Dy3 O31 121.0(5)
O17 Dy3 O31 118.0(5)
O38 Dy3 O31 70.4(6)
O28 Dy3 O31 141.5(5)
O29 Dy3 O31 131.3(5)
O13 Dy3 O31 74.9(4)
O16 Dy3 O31 73.8(4)
O14 Dy3 O32 80.2(5)
O17 Dy3 O32 76.7(5)
O38 Dy3 O32 120.4(5)
O28 Dy3 O32 154.8(5)
O29 Dy3 O32 147.2(4)
O13 Dy3 O32 80.0(4)
O16 Dy3 O32 78.2(4)
O31 Dy3 O32 50.1(5)
O14 Dy3 N10 83.6(5)
O17 Dy3 N10 92.6(5)
O38 Dy3 N10 75.5(6)
O28 Dy3 N10 24.6(3)
O29 Dy3 N10 26.7(3)
O13 Dy3 N10 97.7(4)
O16 Dy3 N10 109.5(4)
O31 Dy3 N10 145.7(5)
O32 Dy3 N10 163.2(5)
O14 Dy3 Zn3 33.7(3)
O17 Dy3 Zn3 33.9(3)
O38 Dy3 Zn3 167.4(4)
O28 Dy3 Zn3 92.2(4)
O29 Dy3 Zn3 96.2(3)
O13 Dy3 Zn3 96.8(3)
O16 Dy3 Zn3 97.6(3)
O31 Dy3 Zn3 121.8(4)
O32 Dy3 Zn3 71.8(3)
N10 Dy3 Zn3 92.1(4)
C3 C2 O13 124.5(18)
C3 C2 C7 121.5(19)
O13 C2 C7 114.0(15)
C4 C3 C2 119.6(19)
C3 C4 C5 120.7(18)
C6 C5 C4 120.6(18)
C5 C6 C7 117.1(16)
C5 C6 C8 117.2(17)
C7 C6 C8 125.6(15)
O14 C7 C2 118.0(17)
O14 C7 C6 121.6(16)
C2 C7 C6 120.4(15)
N5 C8 C6 123.4(17)
O16 C10 C11 126.4(16)
O16 C10 C15 112.9(15)
C11 C10 C15 120.6(16)
C12 C11 C10 118.8(17)
C11 C12 C13 124.0(18)
C12 C13 C14 120.2(17)
C15 C14 C16 122.1(17)
C15 C14 C13 117.2(15)
C16 C14 C13 120.6(16)
O17 C15 C14 122.3(15)
O17 C15 C10 118.8(16)
C14 C15 C10 118.9(16)
N6 C16 C14 128.7(17)
C23 C18 O10 117.4(17)
C23 C18 C19 124.8(18)
O10 C18 C19 117.8(16)
C20 C19 C18 113.7(17)
C21 C20 C19 121.4(19)
C20 C21 C22 122.1(19)
C23 C22 C24 124.6(17)
C23 C22 C21 119.3(17)
C24 C22 C21 116.0(17)
O11 C23 C18 117.0(16)
O11 C23 C22 124.3(17)
C18 C23 C22 118.6(18)
N1 C24 C22 125.5(18)
C27 C26 C31 122.7(19)
C27 C26 O7 126.1(19)
C31 C26 O7 111.2(16)
C28 C27 C26 119(2)
C27 C28 C29 121(2)
C28 C29 C30 119.9(19)
C29 C30 C31 120.1(17)
C29 C30 C32 116.2(18)
C31 C30 C32 123.7(17)
O8 C31 C26 120.0(17)
O8 C31 C30 123.0(16)
C26 C31 C30 117.0(17)
N2 C32 C30 127.5(16)
C35 C34 O1 124.4(16)
C35 C34 C39 121.8(17)
O1 C34 C39 113.8(14)
C34 C35 C36 118.4(19)
C37 C36 C35 122.9(19)
C36 C37 C38 118.8(18)
C39 C38 C37 121.9(17)
C39 C38 C40 121.1(16)
C37 C38 C40 116.9(16)
O2 C39 C34 119.0(15)
O2 C39 C38 124.8(16)
C34 C39 C38 116.2(15)
N3 C40 C38 126.3(18)
C47 C42 C43 119.1(19)
C47 C42 O4 113.5(16)
C43 C42 O4 127.2(18)
C44 C43 C42 121.1(19)
C45 C44 C43 117(2)
C44 C45 C46 125.8(19)
C45 C46 C47 118.8(17)
C45 C46 C48 120.1(16)
C47 C46 C48 120.9(16)
O5 C47 C42 117.4(16)
O5 C47 C46 125.4(15)
C42 C47 C46 117.1(17)
N4 C48 C46 128.1(16)
C24 N1 O12 119.5(15)
C24 N1 Zn1 126.9(12)
O12 N1 Zn1 113.5(11)
C32 N2 O9 114.9(14)
C32 N2 Zn1 125.5(12)
O9 N2 Zn1 118.7(10)
C40 N3 O3 112.7(15)
C40 N3 Zn2 127.9(13)
O3 N3 Zn2 118.4(10)
C48 N4 O6 117.6(15)
C48 N4 Zn2 126.1(13)
O6 N4 Zn2 116.1(11)
C8 N5 O15 111.6(14)
C8 N5 Zn3 127.4(13)
O15 N5 Zn3 120.2(11)
C16 N6 O18 119.8(14)
C16 N6 Zn3 124.4(12)
O18 N6 Zn3 115.3(10)
O21 N7 O19 123.1(18)
O21 N7 O20 120.3(19)
O19 N7 O20 116.5(17)
O21 N7 Dy1 175.4(15)
O19 N7 Dy1 58.8(10)
O20 N7 Dy1 57.8(9)
O23 N8 O24 123(2)
O23 N8 O22 124(2)
O24 N8 O22 112.4(19)
O23 N8 Dy1 179.5(17)
O24 N8 Dy1 56.4(10)
O22 N8 Dy1 56.1(10)
O27 N9 O26 124(2)
O27 N9 O25 120.9(18)
O26 N9 O25 115.2(17)
O27 N9 Dy2 176.5(16)
O26 N9 Dy2 58.7(10)
O25 N9 Dy2 56.6(9)
O30 N10 O28 126.7(19)
O30 N10 O29 121.6(18)
O28 N10 O29 111.0(15)
O30 N10 Dy3 179.1(16)
O28 N10 Dy3 54.2(9)
O29 N10 Dy3 57.6(8)
O33 N11 O32 121(2)
O33 N11 O31 124(2)
O32 N11 O31 115(2)
O40 N12 O39 121(3)
O40 N12 O41 118(3)
O39 N12 O41 120(2)
C34 O1 C33 116.5(13)
C34 O1 Dy1 115.8(10)
C33 O1 Dy1 125.4(10)
C39 O2 Zn2 129.7(11)
C39 O2 Dy1 121.9(10)
Zn2 O2 Dy1 108.4(5)
C42 O4 C41 114.4(15)
C42 O4 Dy1 117.4(10)
C41 O4 Dy1 128.0(12)
C47 O5 Zn2 127.2(10)
C47 O5 Dy1 123.9(10)
Zn2 O5 Dy1 108.5(5)
N4 O6 Zn3 125.4(10)
C26 O7 C25 116.7(14)
C26 O7 Dy2 117.0(10)
C25 O7 Dy2 121.5(11)
C31 O8 Zn1 126.4(11)
C31 O8 Dy2 124.5(10)
Zn1 O8 Dy2 108.4(5)
C18 O10 C17 122.2(15)
C18 O10 Dy2 112.0(11)
C17 O10 Dy2 125.7(10)
C23 O11 Zn1 126.5(10)
C23 O11 Dy2 124.1(10)
Zn1 O11 Dy2 109.3(5)
N1 O12 Zn2 122.2(9)
C2 O13 C1 117.7(14)
C2 O13 Dy3 116.6(10)
C1 O13 Dy3 125.3(11)
C7 O14 Zn3 127.7(11)
C7 O14 Dy3 123.3(10)
Zn3 O14 Dy3 107.9(5)
C10 O16 C9 118.1(14)
C10 O16 Dy3 119.1(10)
C9 O16 Dy3 121.5(11)
C15 O17 Zn3 125.7(10)
C15 O17 Dy3 123.8(10)
Zn3 O17 Dy3 106.7(5)
N6 O18 Zn1 122.3(9)
N7 O19 Dy1 95.6(11)
N7 O20 Dy1 96.3(11)
N8 O22 Dy1 97.9(13)
N8 O24 Dy1 98.2(12)
N9 O25 Dy2 97.4(11)
N9 O26 Dy2 96.1(12)
N10 O28 Dy3 101.2(11)
N10 O29 Dy3 95.7(10)
N11 O31 Dy3 97.9(13)
N11 O32 Dy3 96.8(13)

loop_
_geom_bond_atom_site_label_1
_geom_bond_atom_site_label_2
_geom_bond_distance
Zn1 O18 1.989(11)
Zn1 O11 2.048(11)
Zn1 O8 2.052(10)
Zn1 N1 2.090(15)
Zn1 N2 2.106(14)
Zn1 Dy2 3.531(2)
Zn2 O12 2.004(11)
Zn2 O2 2.040(10)
Zn2 O5 2.051(12)
Zn2 N3 2.065(14)
Zn2 N4 2.070(15)
Zn2 Dy1 3.512(2)
Zn3 O6 1.996(12)
Zn3 O17 2.053(10)
Zn3 O14 2.054(11)
Zn3 N6 2.069(14)
Zn3 N5 2.094(14)
Zn3 Dy3 3.520(2)
Dy1 O5 2.274(11)
Dy1 O2 2.285(12)
Dy1 O37 2.409(12)
Dy1 O4 2.453(13)
Dy1 O22 2.457(14)
Dy1 O24 2.468(13)
Dy1 O1 2.479(11)
Dy1 O20 2.481(12)
Dy1 O19 2.504(12)
Dy1 N7 2.913(19)
Dy1 N8 2.93(2)
Dy2 O11 2.277(10)
Dy2 O8 2.298(11)
Dy2 O35 2.409(11)
Dy2 O34 2.419(13)
Dy2 O36 2.427(12)
Dy2 O25 2.453(12)
Dy2 O26 2.504(12)
Dy2 O10 2.525(13)
Dy2 O7 2.533(12)
Dy2 N9 2.91(2)
Dy3 O14 2.297(11)
Dy3 O17 2.329(10)
Dy3 O38 2.384(12)
Dy3 O28 2.393(15)
Dy3 O29 2.456(14)
Dy3 O13 2.471(13)
Dy3 O16 2.483(12)
Dy3 O31 2.502(13)
Dy3 O32 2.527(14)
Dy3 N10 2.895(16)
C1 O13 1.43(2)
C2 C3 1.38(2)
C2 O13 1.38(2)
C2 C7 1.41(2)
C3 C4 1.36(2)
C4 C5 1.44(2)
C5 C6 1.41(2)
C6 C7 1.42(2)
C6 C8 1.44(2)
C7 O14 1.314(18)
C8 N5 1.29(2)
C9 O16 1.425(19)
C10 O16 1.394(19)
C10 C11 1.41(2)
C10 C15 1.41(2)
C11 C12 1.31(2)
C12 C13 1.35(2)
C13 C14 1.44(2)
C14 C15 1.41(2)
C14 C16 1.418(10)
C15 O17 1.338(19)
C16 N6 1.268(19)
C17 O10 1.447(19)
C18 C23 1.37(2)
C18 O10 1.41(2)
C18 C19 1.49(2)
C19 C20 1.42(3)
C20 C21 1.39(3)
C21 C22 1.43(2)
C22 C23 1.40(2)
C22 C24 1.40(2)
C23 O11 1.318(19)
C24 N1 1.29(2)
C25 O7 1.451(19)
C26 C27 1.37(3)
C26 C31 1.41(2)
C26 O7 1.44(2)
C27 C28 1.36(3)
C28 C29 1.39(3)
C29 C30 1.40(2)
C30 C31 1.41(2)
C30 C32 1.42(2)
C31 O8 1.350(19)
C32 N2 1.278(19)
C33 O1 1.413(19)
C34 C35 1.36(2)
C34 O1 1.363(19)
C34 C39 1.41(2)
C35 C36 1.42(3)
C36 C37 1.29(2)
C37 C38 1.41(2)
C38 C39 1.41(2)
C38 C40 1.51(2)
C39 O2 1.321(16)
C40 N3 1.27(2)
C41 O4 1.50(2)
C42 C47 1.38(2)
C42 C43 1.42(2)
C42 O4 1.43(2)
C43 C44 1.37(3)
C44 C45 1.26(2)
C45 C46 1.39(2)
C46 C47 1.39(2)
C46 C48 1.50(2)
C47 O5 1.374(18)
C48 N4 1.29(2)
N1 O12 1.366(15)
N2 O9 1.359(16)
N3 O3 1.384(16)
N4 O6 1.369(17)
N5 O15 1.397(16)
N6 O18 1.391(16)
N7 O21 1.219(19)
N7 O19 1.265(19)
N7 O20 1.278(19)
N8 O23 1.17(2)
N8 O24 1.27(2)
N8 O22 1.30(2)
N9 O27 1.21(2)
N9 O26 1.249(18)
N9 O25 1.29(2)
N10 O30 1.225(9)
N10 O28 1.229(9)
N10 O29 1.307(9)
N11 O33 1.19(2)
N11 O32 1.26(2)
N11 O31 1.26(2)
N12 O40 1.16(2)
N12 O39 1.27(2)
N12 O41 1.28(3)
